data_7228709
loop_
_publ_author_name
'Macedi, Eleonora'
'Meli, Alessandra'
'De Riccardis, Francesco'
'Rossi, Patrizia'
'smith, vincent'
'Barbour, Len'
'Izzo, Irene'
'Tedesco, Consiglia'

_publ_section_title
;
 Molecular recognition and solvatomorphism in a cyclic peptoid. Formation
 of a stable 1D porous framework.
;
_journal_name_full CrystEngComm
_journal_paper_doi 10.1039/C7CE01077J
_journal_year 2017
_chemical_formula_moiety 'C30 H38 N6 O8, 1.16(H2 O)'
_chemical_formula_sum 'C30 H40.32 N6 O9.16'
_chemical_formula_weight 631.56
_space_group_crystal_system triclinic
_space_group_IT_number 2
_space_group_name_Hall '-P 1'
_space_group_name_H-M_alt 'P -1'
_symmetry_space_group_name_Hall '-P 1'
_symmetry_space_group_name_H-M 'P -1'
_atom_sites_solution_hydrogens mixed
_audit_creation_date 2017-03-24
_audit_creation_method
;
Olex2 1.2
(compiled 2017.03.02 svn.r3394 for OlexSys, GUI svn.r5324)
;
_audit_update_record
;
2017-04-25 deposited with the CCDC.
2017-07-20 downloaded from the CCDC.
;
_cell_angle_alpha 68.110(9)
_cell_angle_beta 86.318(10)
_cell_angle_gamma 67.035(9)
_cell_formula_units_Z 1
_cell_length_a 8.5852(15)
_cell_length_b 10.4929(17)
_cell_length_c 10.556(2)
_cell_measurement_reflns_used 1146
_cell_measurement_temperature 100(2)
_cell_measurement_theta_max 26.19
_cell_measurement_theta_min 2.44
_cell_volume 808.7(3)
_computing_molecular_graphics 'Olex2 (Dolomanov et al., 2009)'
_computing_publication_material 'Olex2 (Dolomanov et al., 2009)'
_computing_structure_refinement 'ShelXL (Sheldrick, 2015)'
_diffrn_ambient_temperature 100.15
_diffrn_measured_fraction_theta_full 0.965
_diffrn_measured_fraction_theta_max 0.945
_diffrn_measurement_device_type 'Bruker APEX-II CCD'
_diffrn_measurement_method '\f and \w scans'
_diffrn_radiation_monochromator graphite
_diffrn_radiation_type MoK\a
_diffrn_radiation_wavelength 0.71073
_diffrn_reflns_av_R_equivalents 0.0815
_diffrn_reflns_av_unetI/netI 0.1266
_diffrn_reflns_Laue_measured_fraction_full 0.965
_diffrn_reflns_Laue_measured_fraction_max 0.945
_diffrn_reflns_limit_h_max 10
_diffrn_reflns_limit_h_min -10
_diffrn_reflns_limit_k_max 13
_diffrn_reflns_limit_k_min -13
_diffrn_reflns_limit_l_max 13
_diffrn_reflns_limit_l_min -13
_diffrn_reflns_number 5511
_diffrn_reflns_point_group_measured_fraction_full 0.965
_diffrn_reflns_point_group_measured_fraction_max 0.945
_diffrn_reflns_theta_full 25.242
_diffrn_reflns_theta_max 26.712
_diffrn_reflns_theta_min 2.089
_diffrn_source 'sealed tube'
_exptl_absorpt_coefficient_mu 0.097
_exptl_absorpt_correction_type none
_exptl_crystal_density_diffrn 1.297
_exptl_crystal_description plate-like
_exptl_crystal_F_000 336
_exptl_crystal_size_max 0.39
_exptl_crystal_size_mid 0.33
_exptl_crystal_size_min 0.08
_refine_diff_density_max 0.251
_refine_diff_density_min -0.280
_refine_diff_density_rms 0.063
_refine_ls_extinction_method none
_refine_ls_goodness_of_fit_ref 0.925
_refine_ls_hydrogen_treatment constr
_refine_ls_matrix_type full
_refine_ls_number_parameters 212
_refine_ls_number_reflns 3240
_refine_ls_number_restraints 0
_refine_ls_restrained_S_all 0.925
_refine_ls_R_factor_all 0.1183
_refine_ls_R_factor_gt 0.0582
_refine_ls_shift/su_max 0.000
_refine_ls_shift/su_mean 0.000
_refine_ls_structure_factor_coef Fsqd
_refine_ls_weighting_details 'w=1/[\s^2^(Fo^2^)+(0.0681P)^2^] where P=(Fo^2^+2Fc^2^)/3'
_refine_ls_weighting_scheme calc
_refine_ls_wR_factor_gt 0.1328
_refine_ls_wR_factor_ref 0.1560
_reflns_Friedel_coverage 0.000
_reflns_number_gt 1780
_reflns_number_total 3240
_reflns_threshold_expression 'I > 2\s(I)'
_cod_data_source_file c7ce01077j2.cif
_cod_data_source_block form_1e
_cod_original_cell_volume 808.8(3)
_cod_database_code 7228709
_shelx_shelxl_version_number 2014/7
_shelx_space_group_comment
;
The symmetry employed for this shelxl refinement is uniquely defined
by the following loop, which should always be used as a source of
symmetry information in preference to the above space-group names.
They are only intended as comments.
;
_olex2_refinement_description
;
1. Fixed Uiso
 At 1.2 times of:
  All C(H) groups, All C(H,H) groups
 At 1.5 times of:
  All C(H,H,H) groups, All O(H,H) groups
2. Others
 Sof(O1W)=Sof(H1WA)=Sof(H1WB)=FVAR(1)
3.a Free rotating group:
 O1W(H1WA,H1WB)
3.b Secondary CH2 refined with riding coordinates:
 C2(H2A,H2B), C3(H3A,H3B), C7(H7A,H7B), C8(H8A,H8B), C12(H12A,H12B), C13(H13A,
 H13B), C14(H14A,H14B)
3.c Me refined with riding coordinates:
 C15(H15A,H15B,H15C)
3.d :
 C5(H5), C10(H10)
;
_olex2_submission_special_instructions 'No special instructions were received'

loop_
_space_group_symop_operation_xyz
'x, y, z'
'-x, -y, -z'

loop_
_atom_site_label
_atom_site_type_symbol
_atom_site_fract_x
_atom_site_fract_y
_atom_site_fract_z
_atom_site_U_iso_or_equiv
_atom_site_adp_type
_atom_site_occupancy
_atom_site_site_symmetry_order
_atom_site_calc_flag
_atom_site_refinement_flags_posn
_atom_site_refinement_flags_occupancy
O1 O 0.4342(2) 0.3797(2) 0.6167(2) 0.0233(5) Uani 1 1 d . .
N1 N 0.6540(3) 0.0963(3) 0.6499(2) 0.0236(6) Uani 1 1 d . .
C1 C 0.5472(4) 0.3181(3) 0.7130(3) 0.0212(6) Uani 1 1 d . .
O2 O 0.6921(3) 0.0952(2) 0.4363(2) 0.0290(5) Uani 1 1 d . .
N2 N 0.8315(3) 0.3030(3) 0.3547(2) 0.0207(6) Uani 1 1 d . .
C2 C 0.6681(4) 0.1541(3) 0.7532(3) 0.0233(7) Uani 1 1 d . .
H2A H 0.7864 0.1443 0.7641 0.028 Uiso 1 1 calc R .
H2B H 0.6416 0.0938 0.8424 0.028 Uiso 1 1 calc R .
O3 O 0.7455(2) 0.4613(2) 0.1341(2) 0.0274(5) Uani 1 1 d . .
N3 N 0.4266(3) 0.6042(3) 0.2203(2) 0.0214(6) Uani 1 1 d . .
C3 C 0.5481(4) 0.0105(3) 0.6747(3) 0.0288(7) Uani 1 1 d . .
H3A H 0.5542 -0.0248 0.5988 0.035 Uiso 1 1 calc R .
H3B H 0.4285 0.0771 0.6739 0.035 Uiso 1 1 calc R .
O4 O 0.0534(3) 0.7337(3) 0.1943(2) 0.0343(6) Uani 1 1 d . .
C4 C 0.5984(4) -0.1188(4) 0.8050(3) 0.0265(7) Uani 1 1 d . .
C5 C 0.6364(4) -0.2263(4) 0.9071(3) 0.0320(8) Uani 1 1 d . .
H5 H 0.6670 -0.3128 0.9893 0.038 Uiso 1 1 calc R .
C6 C 0.7093(4) 0.1403(3) 0.5244(3) 0.0214(7) Uani 1 1 d . .
C7 C 0.7973(4) 0.2481(3) 0.4963(3) 0.0227(7) Uani 1 1 d . .
H7A H 0.7246 0.3340 0.5206 0.027 Uiso 1 1 calc R .
H7B H 0.9057 0.1966 0.5555 0.027 Uiso 1 1 calc R .
C8 C 1.0100(3) 0.2520(3) 0.3255(3) 0.0268(7) Uani 1 1 d . .
H8A H 1.0605 0.1414 0.3595 0.032 Uiso 1 1 calc R .
H8B H 1.0159 0.2909 0.2250 0.032 Uiso 1 1 calc R .
C9 C 1.1082(4) 0.3017(4) 0.3894(3) 0.0284(7) Uani 1 1 d . .
C10 C 1.1856(4) 0.3424(4) 0.4440(3) 0.0369(8) Uani 1 1 d . .
H10 H 1.2475 0.3749 0.4878 0.044 Uiso 1 1 calc R .
C11 C 0.7105(4) 0.4044(3) 0.2508(3) 0.0213(7) Uani 1 1 d . .
C12 C 0.5253(3) 0.4431(3) 0.2776(3) 0.0226(7) Uani 1 1 d . .
H12A H 0.4772 0.3940 0.2366 0.027 Uiso 1 1 calc R .
H12B H 0.5171 0.4043 0.3778 0.027 Uiso 1 1 calc R .
C13 C 0.3130(3) 0.6713(3) 0.0923(3) 0.0243(7) Uani 1 1 d . .
H13A H 0.3724 0.6238 0.0279 0.029 Uiso 1 1 calc R .
H13B H 0.2910 0.7790 0.0491 0.029 Uiso 1 1 calc R .
C14 C 0.1465(4) 0.6556(4) 0.1124(3) 0.0293(8) Uani 1 1 d . .
H14A H 0.0811 0.6962 0.0224 0.035 Uiso 1 1 calc R .
H14B H 0.1662 0.5486 0.1576 0.035 Uiso 1 1 calc R .
C15 C -0.1106(4) 0.7296(5) 0.2079(4) 0.0525(11) Uani 1 1 d . .
H15A H -0.1727 0.7846 0.2651 0.079 Uiso 1 1 calc R .
H15B H -0.1733 0.7759 0.1170 0.079 Uiso 1 1 calc R .
H15C H -0.0990 0.6255 0.2508 0.079 Uiso 1 1 calc R .
O1W O 0.9044(5) 0.0454(5) 0.2217(5) 0.0431(16) Uani 0.580(7) 1 d . P
H1WA H 0.8277 0.0686 0.2764 0.065 Uiso 0.580(7) 1 d G P
H1WB H 0.9117 -0.0368 0.2148 0.065 Uiso 0.580(7) 1 d G P

loop_
_atom_site_aniso_label
_atom_site_aniso_U_11
_atom_site_aniso_U_22
_atom_site_aniso_U_33
_atom_site_aniso_U_23
_atom_site_aniso_U_13
_atom_site_aniso_U_12
O1 0.0215(11) 0.0198(12) 0.0259(11) -0.0073(10) -0.0004(9) -0.0064(9)
N1 0.0259(14) 0.0165(14) 0.0296(14) -0.0089(12) 0.0040(12) -0.0096(11)
C1 0.0202(16) 0.0218(17) 0.0212(15) -0.0046(14) 0.0060(13) -0.0119(13)
O2 0.0378(13) 0.0224(12) 0.0314(12) -0.0132(11) 0.0040(10) -0.0138(10)
N2 0.0184(13) 0.0178(14) 0.0232(13) -0.0067(12) 0.0029(11) -0.0057(11)
C2 0.0281(17) 0.0199(16) 0.0201(15) -0.0069(14) 0.0012(13) -0.0080(13)
O3 0.0308(13) 0.0230(12) 0.0235(12) -0.0067(10) 0.0062(10) -0.0084(10)
N3 0.0208(13) 0.0180(14) 0.0211(13) -0.0062(11) -0.0020(11) -0.0039(11)
C3 0.0309(18) 0.0221(18) 0.0340(18) -0.0076(16) 0.0012(15) -0.0135(15)
O4 0.0239(12) 0.0463(15) 0.0394(13) -0.0267(12) 0.0082(10) -0.0114(11)
C4 0.0269(18) 0.0253(19) 0.0321(18) -0.0130(17) 0.0069(15) -0.0137(15)
C5 0.042(2) 0.027(2) 0.0286(18) -0.0055(17) 0.0057(16) -0.0203(17)
C6 0.0218(16) 0.0133(16) 0.0230(16) -0.0038(13) 0.0006(13) -0.0037(13)
C7 0.0251(17) 0.0193(17) 0.0230(16) -0.0060(14) 0.0022(13) -0.0101(14)
C8 0.0195(16) 0.0231(18) 0.0353(18) -0.0136(15) 0.0049(14) -0.0040(14)
C9 0.0239(17) 0.0303(19) 0.0283(17) -0.0095(16) 0.0086(14) -0.0105(15)
C10 0.038(2) 0.046(2) 0.0330(19) -0.0135(18) 0.0080(16) -0.0251(18)
C11 0.0291(17) 0.0135(16) 0.0226(17) -0.0070(14) 0.0045(14) -0.0099(14)
C12 0.0226(16) 0.0189(17) 0.0263(16) -0.0090(14) 0.0012(13) -0.0074(13)
C13 0.0230(16) 0.0261(18) 0.0211(16) -0.0089(14) -0.0006(13) -0.0066(14)
C14 0.0275(18) 0.035(2) 0.0282(17) -0.0185(16) 0.0035(14) -0.0095(15)
C15 0.027(2) 0.081(3) 0.060(3) -0.043(2) 0.0106(18) -0.018(2)
O1W 0.041(3) 0.037(3) 0.055(3) -0.026(2) 0.011(2) -0.012(2)

loop_
_atom_type_symbol
_atom_type_description
_atom_type_scat_dispersion_real
_atom_type_scat_dispersion_imag
_atom_type_scat_source
C C 0.0033 0.0016 'International Tables Vol C Tables 4.2.6.8 and 6.1.1.4'
H H 0.0000 0.0000 'International Tables Vol C Tables 4.2.6.8 and 6.1.1.4'
N N 0.0061 0.0033 'International Tables Vol C Tables 4.2.6.8 and 6.1.1.4'
O O 0.0106 0.0060 'International Tables Vol C Tables 4.2.6.8 and 6.1.1.4'

loop_
_geom_angle_atom_site_label_1
_geom_angle_atom_site_label_2
_geom_angle_atom_site_label_3
_geom_angle
_geom_angle_site_symmetry_1
_geom_angle_site_symmetry_3
C2 N1 C3 117.8(2) . .
C6 N1 C2 122.5(2) . .
C6 N1 C3 118.7(2) . .
O1 C1 C2 121.0(2) . .
O1 C1 N3 120.9(3) . 2_666
N3 C1 C2 117.9(2) 2_666 .
C7 N2 C8 117.1(2) . .
C11 N2 C7 123.8(2) . .
C11 N2 C8 119.0(2) . .
N1 C2 C1 111.5(2) . .
N1 C2 H2A 109.3 . .
N1 C2 H2B 109.3 . .
C1 C2 H2A 109.3 . .
C1 C2 H2B 109.3 . .
H2A C2 H2B 108.0 . .
C1 N3 C12 115.8(2) 2_666 .
C1 N3 C13 124.7(2) 2_666 .
C12 N3 C13 119.4(2) . .
N1 C3 H3A 108.9 . .
N1 C3 H3B 108.9 . .
N1 C3 C4 113.4(2) . .
H3A C3 H3B 107.7 . .
C4 C3 H3A 108.9 . .
C4 C3 H3B 108.9 . .
C14 O4 C15 111.1(2) . .
C5 C4 C3 176.9(3) . .
C4 C5 H5 180.0 . .
N1 C6 C7 117.0(2) . .
O2 C6 N1 122.2(3) . .
O2 C6 C7 120.7(3) . .
N2 C7 C6 112.5(2) . .
N2 C7 H7A 109.1 . .
N2 C7 H7B 109.1 . .
C6 C7 H7A 109.1 . .
C6 C7 H7B 109.1 . .
H7A C7 H7B 107.8 . .
N2 C8 H8A 109.2 . .
N2 C8 H8B 109.2 . .
H8A C8 H8B 107.9 . .
C9 C8 N2 111.9(2) . .
C9 C8 H8A 109.2 . .
C9 C8 H8B 109.2 . .
C10 C9 C8 178.4(3) . .
C9 C10 H10 180.0 . .
N2 C11 C12 118.8(2) . .
O3 C11 N2 122.2(3) . .
O3 C11 C12 118.9(3) . .
N3 C12 C11 111.6(2) . .
N3 C12 H12A 109.3 . .
N3 C12 H12B 109.3 . .
C11 C12 H12A 109.3 . .
C11 C12 H12B 109.3 . .
H12A C12 H12B 108.0 . .
N3 C13 H13A 108.7 . .
N3 C13 H13B 108.7 . .
N3 C13 C14 114.3(2) . .
H13A C13 H13B 107.6 . .
C14 C13 H13A 108.7 . .
C14 C13 H13B 108.7 . .
O4 C14 C13 109.6(2) . .
O4 C14 H14A 109.8 . .
O4 C14 H14B 109.8 . .
C13 C14 H14A 109.8 . .
C13 C14 H14B 109.8 . .
H14A C14 H14B 108.2 . .
O4 C15 H15A 109.5 . .
O4 C15 H15B 109.5 . .
O4 C15 H15C 109.5 . .
H15A C15 H15B 109.5 . .
H15A C15 H15C 109.5 . .
H15B C15 H15C 109.5 . .
H1WA O1W H1WB 109.5 . .

loop_
_geom_bond_atom_site_label_1
_geom_bond_atom_site_label_2
_geom_bond_distance
_geom_bond_site_symmetry_2
O1 C1 1.240(3) .
N1 C2 1.462(3) .
N1 C3 1.463(4) .
N1 C6 1.352(4) .
C1 C2 1.529(4) .
C1 N3 1.344(3) 2_666
O2 C6 1.230(3) .
N2 C7 1.445(4) .
N2 C8 1.467(4) .
N2 C11 1.352(4) .
C2 H2A 0.9900 .
C2 H2B 0.9900 .
O3 C11 1.228(3) .
N3 C1 1.344(3) 2_666
N3 C12 1.458(4) .
N3 C13 1.482(3) .
C3 H3A 0.9900 .
C3 H3B 0.9900 .
C3 C4 1.465(4) .
O4 C14 1.410(3) .
O4 C15 1.422(4) .
C4 C5 1.179(4) .
C5 H5 0.9500 .
C6 C7 1.525(4) .
C7 H7A 0.9900 .
C7 H7B 0.9900 .
C8 H8A 0.9900 .
C8 H8B 0.9900 .
C8 C9 1.455(4) .
C9 C10 1.188(4) .
C10 H10 0.9500 .
C11 C12 1.515(4) .
C12 H12A 0.9900 .
C12 H12B 0.9900 .
C13 H13A 0.9900 .
C13 H13B 0.9900 .
C13 C14 1.495(4) .
C14 H14A 0.9900 .
C14 H14B 0.9900 .
C15 H15A 0.9800 .
C15 H15B 0.9800 .
C15 H15C 0.9800 .
O1W H1WA 0.8701 .
O1W H1WB 0.8699 .

loop_
_geom_torsion_atom_site_label_1
_geom_torsion_atom_site_label_2
_geom_torsion_atom_site_label_3
_geom_torsion_atom_site_label_4
_geom_torsion
_geom_torsion_site_symmetry_1
O1 C1 C2 N1 11.5(4) .
N1 C6 C7 N2 -172.5(2) .
C1 N3 C12 C11 -73.0(3) 2_666
C1 N3 C13 C14 -103.3(3) 2_666
O2 C6 C7 N2 8.3(4) .
N2 C11 C12 N3 134.5(2) .
C2 N1 C3 C4 -56.3(3) .
C2 N1 C6 O2 -177.5(2) .
C2 N1 C6 C7 3.3(4) .
O3 C11 C12 N3 -48.6(3) .
N3 C1 C2 N1 -164.6(2) 2_666
N3 C13 C14 O4 63.5(3) .
C3 N1 C2 C1 -98.2(3) .
C3 N1 C6 O2 -9.4(4) .
C3 N1 C6 C7 171.4(2) .
C6 N1 C2 C1 70.0(3) .
C6 N1 C3 C4 135.0(3) .
C7 N2 C8 C9 -63.2(3) .
C7 N2 C11 O3 171.7(2) .
C7 N2 C11 C12 -11.5(4) .
C8 N2 C7 C6 -110.9(3) .
C8 N2 C11 O3 -4.0(4) .
C8 N2 C11 C12 172.9(2) .
C11 N2 C7 C6 73.3(3) .
C11 N2 C8 C9 112.7(3) .
C12 N3 C13 C14 79.8(3) .
C13 N3 C12 C11 104.2(3) .
C15 O4 C14 C13 176.0(3) .
